data_4000524
_journal_name_full 'Chemistry of Materials'
_journal_paper_doi 10.1021/cm050412c
_journal_year 2005
_chemical_formula_sum 'Sn1.62 Te6 Tl3 Zr1.38'
_chemical_formula_weight 1696.93
_chemical_name_common 'Thallium Zirconium Tin Telluride'
_space_group_IT_number 166
_symmetry_cell_setting trigonal
_symmetry_space_group_name_Hall '-R 3 2"'
_symmetry_space_group_name_H-M 'R -3 m :H'
_cell_angle_alpha 90.00
_cell_angle_beta 90.00
_cell_angle_gamma 120.00
_cell_formula_units_Z 1
_cell_length_a 4.344(6)
_cell_length_b 4.344(6)
_cell_length_c 23.43(6)
_cell_measurement_temperature 173(2)
_cell_volume 382.9(12)
_diffrn_ambient_temperature 175(5)
_exptl_crystal_density_diffrn 7.360
_cod_depositor_comments
;
The following automatic conversions were performed:
'_symmetry_cell_setting' value 'Trigonal' changed to 'trigonal' according
to '/home/saulius/struct/CIF-dictionaries/cif_core.dic' dictionary named
'cif_core.dic' version 2.4.1 from 2010-06-29.

Automatic conversion script
Id: cif_fix_enum 1527 2010-12-29 10:47:43Z saulius 
;
_cod_original_sg_symbol_H-M 'R -3 m'
_cod_database_code 4000524

loop_
_symmetry_equiv_pos_as_xyz
'x, y, z'
'-y, x-y, z'
'-x+y, -x, z'
'y, x, -z'
'x-y, -y, -z'
'-x, -x+y, -z'
'x+2/3, y+1/3, z+1/3'
'-y+2/3, x-y+1/3, z+1/3'
'-x+y+2/3, -x+1/3, z+1/3'
'y+2/3, x+1/3, -z+1/3'
'x-y+2/3, -y+1/3, -z+1/3'
'-x+2/3, -x+y+1/3, -z+1/3'
'x+1/3, y+2/3, z+2/3'
'-y+1/3, x-y+2/3, z+2/3'
'-x+y+1/3, -x+2/3, z+2/3'
'y+1/3, x+2/3, -z+2/3'
'x-y+1/3, -y+2/3, -z+2/3'
'-x+1/3, -x+y+2/3, -z+2/3'
'-x, -y, -z'
'y, -x+y, -z'
'x-y, x, -z'
'-y, -x, z'
'-x+y, y, z'
'x, x-y, z'
'-x+2/3, -y+1/3, -z+1/3'
'y+2/3, -x+y+1/3, -z+1/3'
'x-y+2/3, x+1/3, -z+1/3'
'-y+2/3, -x+1/3, z+1/3'
'-x+y+2/3, y+1/3, z+1/3'
'x+2/3, x-y+1/3, z+1/3'
'-x+1/3, -y+2/3, -z+2/3'
'y+1/3, -x+y+2/3, -z+2/3'
'x-y+1/3, x+2/3, -z+2/3'
'-y+1/3, -x+2/3, z+2/3'
'-x+y+1/3, y+2/3, z+2/3'
'x+1/3, x-y+2/3, z+2/3'

loop_
_atom_site_label
_atom_site_type_symbol
_atom_site_fract_x
_atom_site_fract_y
_atom_site_fract_z
_atom_site_U_iso_or_equiv
_atom_site_adp_type
_atom_site_occupancy
_atom_site_symmetry_multiplicity
_atom_site_calc_flag
_atom_site_refinement_flags
_atom_site_disorder_assembly
_atom_site_disorder_group
Te1 Te 0.0000 0.0000 0.23744(7) 0.0194(4) Uani 1 6 d S . .
Sn1 Sn 0.0000 0.0000 0.5000 0.0118(7) Uani 0.54(3) 12 d SP . .
Zr1 Zr 0.0000 0.0000 0.5000 0.0118(7) Uani 0.46(3) 12 d SP . .
Tl1 Tl 0.0000 0.0000 0.0000 0.0178(4) Uani 1 12 d S . .
